data_2236628
loop_
_publ_author_name
'Mahmoudi, Ali'
'Dehghanpour, Saeed'
'Babakhodaverdi, Mojtaba'

_publ_section_title
;
 <i>catena</i>-Poly[[[iodidocopper(I)]-{\m-<i>N</i>-[(pyridin-2-yl-\k<i>N</i>)methylidene]pyridin-3-amine-\k^2^<i>N</i>^3^:<i>N</i>^1^}]
 acetonitrile hemisolvate]
;
_journal_coeditor_code SU2480
_journal_issue 10
_journal_name_full 'Acta Crystallographica Section E'
_journal_page_first m1277
_journal_page_last m1278
_journal_paper_doi 10.1107/S1600536812037270
_journal_volume 68
_journal_year 2012
_chemical_formula_iupac '[Cu I (C11 H9 N3)], 0.5C2 H3 N'
_chemical_formula_moiety 'C22 H9 Cu1 I1 N3, 0.5(C2 H3 N)'
_chemical_formula_sum 'C12 H13.5 Cu I N3'
_chemical_formula_weight 394.18
_chemical_name_systematic
;
<i>catena</i>-Poly[[[iodidocopper(I)]-{\m-<i>N</i>-[(pyridin-2-
yl-\k<i>N</i>)methylidene]pyridin-3-amine-\k^2^<i>N</i>^3^:<i>N</i>^1^}]
acetonitrile monosolvate]
;
_space_group_IT_number 14
_symmetry_cell_setting monoclinic
_symmetry_space_group_name_Hall '-P 2yn'
_symmetry_space_group_name_H-M 'P 1 21/n 1'
_atom_sites_solution_hydrogens geom
_atom_sites_solution_primary direct
_atom_sites_solution_secondary difmap
_audit_creation_method SHELXL-97
_cell_angle_alpha 90.00
_cell_angle_beta 90.741(3)
_cell_angle_gamma 90.00
_cell_formula_units_Z 8
_cell_length_a 7.1800(2)
_cell_length_b 13.2303(7)
_cell_length_c 27.9383(13)
_cell_measurement_reflns_used 19063
_cell_measurement_temperature 150.0(10)
_cell_measurement_theta_max 25.0
_cell_measurement_theta_min 2.5
_cell_volume 2653.7(2)
_computing_cell_refinement 'DENZO-SMN (Otwinowski & Minor, 1997)'
_computing_data_collection 'COLLECT (Nonius, 2002)'
_computing_data_reduction 'DENZO-SMN (Otwinowski & Minor, 1997)'
_computing_molecular_graphics 'PLATON (Spek, 2009)'
_computing_publication_material 'SHELXTL (Sheldrick, 2008)'
_computing_structure_refinement 'SHELXL97 (Sheldrick, 2008)'
_computing_structure_solution 'SIR92 (Altomare <i>et al.</i>, 1994)'
_diffrn_ambient_temperature 150.0(10)
_diffrn_detector_area_resol_mean 9
_diffrn_measured_fraction_theta_full 0.999
_diffrn_measured_fraction_theta_max 0.999
_diffrn_measurement_device_type 'Nonius KappaCCD'
_diffrn_measurement_method '\f scans and \w scans with \k offsets'
_diffrn_radiation_monochromator graphite
_diffrn_radiation_source 'fine-focus sealed tube'
_diffrn_radiation_type MoK\a
_diffrn_radiation_wavelength 0.71073
_diffrn_reflns_av_R_equivalents 0.104
_diffrn_reflns_av_sigmaI/netI 0.096
_diffrn_reflns_limit_h_max 8
_diffrn_reflns_limit_h_min -8
_diffrn_reflns_limit_k_max 15
_diffrn_reflns_limit_k_min -15
_diffrn_reflns_limit_l_max 33
_diffrn_reflns_limit_l_min -33
_diffrn_reflns_number 19063
_diffrn_reflns_theta_full 25.01
_diffrn_reflns_theta_max 25.01
_diffrn_reflns_theta_min 2.67
_diffrn_standards_number 0
_exptl_absorpt_coefficient_mu 3.956
_exptl_absorpt_correction_T_max 0.733
_exptl_absorpt_correction_T_min 0.569
_exptl_absorpt_correction_type multi-scan
_exptl_absorpt_process_details
;
(SORTAV; Blessing, 1995)
;
_exptl_crystal_colour brown
_exptl_crystal_density_diffrn 1.973
_exptl_crystal_density_method 'not measured'
_exptl_crystal_description block
_exptl_crystal_F_000 1512
_exptl_crystal_size_max 0.17
_exptl_crystal_size_mid 0.12
_exptl_crystal_size_min 0.10
_platon_squeeze_details
;
During the
refinement of the structure, electron density peaks were located
that were believed to be highly disordered
solvent molecules (possibly acetonitrile).
Attempts made to model the solvent molecule were not successful.
The SQUEEZE option in PLATON (Spek, 2003) indicated there were
solvent cavities with a total volume of 196 \%A^3^ containing
approximately 60 electrons per unit cell.
In the final cycles of refinement, this contribution to the
electron density was removed from the observed data. The
density, the F(000) value, the molecular weight and the formula are
given without taking into account the results obtained with the
SQUEEZE option PLATON (Spek, 2003). Similar treatments of disordered
solvent molecules were carried out by St\"ahler et al. (2001),
Cox et al. (2003), Mohamed et al. (2003) and Athimoolam et al. (2005).
References:
Spek, A. L. (2003). J. Appl. Cryst. 36, 7-13
Athimoolam, S., Kumar, J., Ramakrishnan, V. & Rajaram, R.K. (2005).
Acta Cryst. E61, m2014-m2017.
Cox, J.P., Kumarasammy, Y., Nahar, L., Sarkar D.S. & Shoeb, M.
(2003). Acta Cryst. E59, o975-o977.
Mohamed, A.A., Krause Bauer, A.J., Bruce, E.A. & Bruce M.R.M.
(2003). Acta Cryst. C59, m84-m86.
St\"ahler, R., N\"ather, C. & Bensch, W. (2001). Acta Cryst.
C57, 26-27.
;
_refine_diff_density_max 1.388
_refine_diff_density_min -1.242
_refine_ls_extinction_method none
_refine_ls_goodness_of_fit_ref 1.017
_refine_ls_hydrogen_treatment constr
_refine_ls_matrix_type full
_refine_ls_number_parameters 289
_refine_ls_number_reflns 4676
_refine_ls_number_restraints 0
_refine_ls_restrained_S_all 1.017
_refine_ls_R_factor_all 0.1273
_refine_ls_R_factor_gt 0.0604
_refine_ls_shift/su_max 0.002
_refine_ls_shift/su_mean 0.000
_refine_ls_structure_factor_coef Fsqd
_refine_ls_weighting_details 'calc w=1/[\s^2^(Fo^2^)+(0.0943P)^2^] where P=(Fo^2^+2Fc^2^)/3'
_refine_ls_weighting_scheme calc
_refine_ls_wR_factor_gt 0.1476
_refine_ls_wR_factor_ref 0.1778
_reflns_number_gt 2627
_reflns_number_total 4676
_reflns_threshold_expression I>2\s(I)
_cod_data_source_file su2480.cif
_cod_data_source_block I
_cod_original_sg_symbol_H-M 'P 21/n'
_cod_original_formula_sum 'C12 H13.5 Cu1 I1 N3'
_cod_database_code 2236628
_cod_database_fobs_code 2236628

loop_
_symmetry_equiv_pos_as_xyz
'x, y, z'
'-x+1/2, y+1/2, -z+1/2'
'-x, -y, -z'
'x-1/2, -y-1/2, z-1/2'

loop_
_atom_site_type_symbol
_atom_site_label
_atom_site_fract_x
_atom_site_fract_y
_atom_site_fract_z
_atom_site_U_iso_or_equiv
_atom_site_adp_type
_atom_site_calc_flag
_atom_site_refinement_flags
_atom_site_occupancy
_atom_site_symmetry_multiplicity
I I1 1.60988(13) -0.00459(7) 0.36787(3) 0.0589(3) Uani d . 1 1
I I2 0.61501(9) -0.05499(6) 0.10018(2) 0.0389(3) Uani d . 1 1
Cu Cu1 1.50363(18) -0.17127(11) 0.32943(4) 0.0400(4) Uani d . 1 1
Cu Cu2 0.97229(16) -0.07450(11) 0.10723(4) 0.0365(4) Uani d . 1 1
N N1 1.0526(12) -0.0684(7) 0.1767(3) 0.039(2) Uani d . 1 1
N N2 1.4312(11) -0.1559(6) 0.2576(3) 0.032(2) Uani d . 1 1
N N3 1.7228(11) -0.2492(7) 0.2989(3) 0.039(2) Uani d . 1 1
N N4 1.3514(11) -0.2392(7) 0.3785(3) 0.036(2) Uani d . 1 1
N N5 1.3643(10) -0.4852(7) 0.4384(3) 0.029(2) Uani d . 1 1
N N6 1.4522(11) -0.6811(7) 0.4423(3) 0.037(2) Uani d . 1 1
C C1 0.9411(16) -0.0224(9) 0.2091(4) 0.042(3) Uani d . 1 1
H H1A 0.8262 0.0063 0.1987 0.051 Uiso calc R 1 1
C C2 0.9913(15) -0.0165(9) 0.2567(4) 0.044(3) Uani d . 1 1
H H2A 0.9147 0.0176 0.2790 0.053 Uiso calc R 1 1
C C3 1.1567(14) -0.0616(8) 0.2713(4) 0.038(3) Uani d . 1 1
H H3A 1.1948 -0.0593 0.3040 0.045 Uiso calc R 1 1
C C4 1.2640(14) -0.1092(8) 0.2385(4) 0.037(3) Uani d . 1 1
C C5 1.2109(13) -0.1129(8) 0.1925(3) 0.030(2) Uani d . 1 1
H H5A 1.2867 -0.1478 0.1703 0.036 Uiso calc R 1 1
C C6 1.5589(15) -0.1921(8) 0.2304(4) 0.036(3) Uani d . 1 1
H H6A 1.5464 -0.1853 0.1966 0.043 Uiso calc R 1 1
C C7 1.7202(14) -0.2428(8) 0.2502(3) 0.034(3) Uani d . 1 1
C C8 1.8553(15) -0.2858(9) 0.2230(4) 0.042(3) Uani d . 1 1
H H8A 1.8478 -0.2806 0.1891 0.050 Uiso calc R 1 1
C C9 2.0017(16) -0.3364(9) 0.2440(4) 0.044(3) Uani d . 1 1
H H9A 2.0955 -0.3666 0.2250 0.053 Uiso calc R 1 1
C C10 2.0096(15) -0.3424(9) 0.2930(4) 0.049(3) Uani d . 1 1
H H10A 2.1101 -0.3757 0.3088 0.059 Uiso calc R 1 1
C C11 1.8675(14) -0.2987(9) 0.3186(4) 0.045(3) Uani d . 1 1
H H11A 1.8725 -0.3041 0.3525 0.054 Uiso calc R 1 1
C C12 1.2362(14) -0.1885(9) 0.4062(4) 0.040(3) Uani d . 1 1
H H12A 1.2122 -0.1196 0.3988 0.049 Uiso calc R 1 1
C C13 1.1467(14) -0.2310(9) 0.4462(4) 0.045(3) Uani d . 1 1
H H13A 1.0588 -0.1928 0.4638 0.054 Uiso calc R 1 1
C C14 1.1884(13) -0.3277(9) 0.4593(4) 0.040(3) Uani d . 1 1
H H14A 1.1356 -0.3570 0.4870 0.048 Uiso calc R 1 1
C C15 1.3101(13) -0.3826(9) 0.4310(3) 0.033(3) Uani d . 1 1
C C16 1.3879(12) -0.3373(8) 0.3914(3) 0.031(3) Uani d . 1 1
H H16A 1.4704 -0.3758 0.3724 0.037 Uiso calc R 1 1
C C17 1.2990(12) -0.5374(8) 0.4725(4) 0.033(3) Uani d . 1 1
H H17A 1.2150 -0.5068 0.4941 0.040 Uiso calc R 1 1
C C18 1.3492(14) -0.6418(8) 0.4791(4) 0.035(3) Uani d . 1 1
C C19 1.3045(14) -0.6992(9) 0.5186(4) 0.042(3) Uani d . 1 1
H H19A 1.2341 -0.6695 0.5435 0.051 Uiso calc R 1 1
C C20 1.3595(14) -0.7977(10) 0.5228(4) 0.043(3) Uani d . 1 1
H H20A 1.3260 -0.8378 0.5496 0.052 Uiso calc R 1 1
C C21 1.4685(16) -0.8371(9) 0.4854(4) 0.050(3) Uani d . 1 1
H H21A 1.5134 -0.9045 0.4872 0.060 Uiso calc R 1 1
C C22 1.5098(16) -0.7777(9) 0.4462(4) 0.049(3) Uani d . 1 1
H H22A 1.5814 -0.8060 0.4212 0.058 Uiso calc R 1 1

loop_
_atom_site_aniso_label
_atom_site_aniso_U_11
_atom_site_aniso_U_22
_atom_site_aniso_U_33
_atom_site_aniso_U_12
_atom_site_aniso_U_13
_atom_site_aniso_U_23
I1 0.0911(7) 0.0473(6) 0.0383(5) -0.0199(5) -0.0001(4) -0.0023(4)
I2 0.0311(4) 0.0564(6) 0.0292(4) 0.0023(3) -0.0015(3) 0.0035(4)
Cu1 0.0506(8) 0.0436(9) 0.0259(7) 0.0010(6) 0.0002(6) 0.0026(6)
Cu2 0.0346(7) 0.0508(10) 0.0241(7) 0.0002(6) 0.0001(5) 0.0010(6)
N1 0.048(6) 0.047(6) 0.023(5) 0.004(5) -0.001(4) -0.002(4)
N2 0.037(5) 0.034(6) 0.024(5) 0.001(4) -0.005(4) 0.007(4)
N3 0.031(5) 0.039(6) 0.046(6) -0.005(4) -0.009(4) 0.003(5)
N4 0.033(5) 0.040(6) 0.034(5) 0.006(4) 0.000(4) -0.012(5)
N5 0.029(4) 0.041(6) 0.019(4) 0.004(4) -0.005(3) -0.003(4)
N6 0.035(5) 0.036(6) 0.038(5) -0.010(4) -0.007(4) -0.008(5)
C1 0.051(7) 0.046(8) 0.030(6) 0.006(6) 0.004(5) -0.003(5)
C2 0.044(7) 0.065(9) 0.024(6) 0.006(6) 0.004(5) 0.001(6)
C3 0.047(7) 0.037(7) 0.029(6) 0.013(5) -0.009(5) 0.005(5)
C4 0.036(6) 0.037(7) 0.037(7) 0.005(5) -0.003(5) 0.000(6)
C5 0.030(6) 0.036(7) 0.025(6) 0.000(5) -0.004(4) -0.003(5)
C6 0.055(7) 0.034(7) 0.019(5) -0.003(5) -0.001(5) 0.002(5)
C7 0.042(6) 0.038(7) 0.022(6) -0.005(5) -0.004(5) -0.001(5)
C8 0.044(7) 0.047(8) 0.034(6) -0.009(6) 0.005(5) -0.007(6)
C9 0.049(7) 0.037(7) 0.046(8) 0.003(6) -0.017(6) -0.014(6)
C10 0.040(7) 0.052(9) 0.054(8) 0.018(6) -0.004(6) -0.007(7)
C11 0.040(7) 0.048(8) 0.045(7) -0.006(6) -0.004(5) 0.005(6)
C12 0.037(6) 0.031(7) 0.053(8) 0.006(5) -0.008(5) -0.005(6)
C13 0.031(6) 0.043(8) 0.061(8) -0.003(5) 0.008(5) -0.007(6)
C14 0.036(6) 0.047(8) 0.037(6) -0.005(5) 0.006(5) -0.009(6)
C15 0.028(5) 0.047(8) 0.025(6) -0.001(5) -0.008(4) 0.002(5)
C16 0.025(5) 0.039(7) 0.030(6) -0.011(5) -0.005(4) -0.008(5)
C17 0.020(5) 0.048(8) 0.031(6) -0.005(5) -0.006(4) 0.013(5)
C18 0.038(6) 0.038(7) 0.028(6) -0.008(5) -0.014(5) 0.000(5)
C19 0.042(6) 0.055(9) 0.030(6) -0.010(6) 0.004(5) 0.011(6)
C20 0.043(7) 0.052(9) 0.035(7) -0.006(6) -0.008(5) 0.008(6)
C21 0.062(8) 0.033(8) 0.054(8) -0.008(6) -0.019(6) -0.002(6)
C22 0.068(8) 0.038(8) 0.040(7) -0.010(6) 0.004(6) -0.008(6)

loop_
_atom_type_symbol
_atom_type_description
_atom_type_scat_dispersion_real
_atom_type_scat_dispersion_imag
_atom_type_scat_source
C C 0.0033 0.0016 'International Tables Vol C Tables 4.2.6.8 and 6.1.1.4'
H H 0.0000 0.0000 'International Tables Vol C Tables 4.2.6.8 and 6.1.1.4'
N N 0.0061 0.0033 'International Tables Vol C Tables 4.2.6.8 and 6.1.1.4'
Cu Cu 0.3201 1.2651 'International Tables Vol C Tables 4.2.6.8 and 6.1.1.4'
I I -0.4742 1.8119 'International Tables Vol C Tables 4.2.6.8 and 6.1.1.4'

loop_
_geom_angle_atom_site_label_1
_geom_angle_atom_site_label_2
_geom_angle_atom_site_label_3
_geom_angle_site_symmetry_1
_geom_angle_site_symmetry_3
_geom_angle
N4 Cu1 N3 . . 119.2(4)
N4 Cu1 N2 . . 125.5(3)
N3 Cu1 N2 . . 80.4(3)
N4 Cu1 I1 . . 105.3(3)
N3 Cu1 I1 . . 112.1(2)
N2 Cu1 I1 . . 112.9(2)
N1 Cu2 N6 . 2_755 126.9(3)
N1 Cu2 N5 . 2_755 113.9(3)
N6 Cu2 N5 2_755 2_755 79.8(3)
N1 Cu2 I2 . . 109.9(2)
N6 Cu2 I2 2_755 . 106.7(2)
N5 Cu2 I2 2_755 . 117.3(2)
C5 N1 C1 . . 118.5(9)
C5 N1 Cu2 . . 121.7(7)
C1 N1 Cu2 . . 119.7(7)
C6 N2 C4 . . 122.4(9)
C6 N2 Cu1 . . 111.2(7)
C4 N2 Cu1 . . 126.4(6)
C11 N3 C7 . . 116.3(9)
C11 N3 Cu1 . . 131.4(8)
C7 N3 Cu1 . . 112.3(7)
C12 N4 C16 . . 116.4(9)
C12 N4 Cu1 . . 122.0(8)
C16 N4 Cu1 . . 120.5(6)
C17 N5 C15 . . 121.6(9)
C17 N5 Cu2 . 2_745 111.3(7)
C15 N5 Cu2 . 2_745 126.8(6)
C22 N6 C18 . . 117.7(9)
C22 N6 Cu2 . 2_745 128.6(7)
C18 N6 Cu2 . 2_745 113.1(7)
N1 C1 C2 . . 121.3(10)
N1 C1 H1A . . 119.3
C2 C1 H1A . . 119.3
C1 C2 C3 . . 118.2(10)
C1 C2 H2A . . 120.9
C3 C2 H2A . . 120.9
C4 C3 C2 . . 119.5(10)
C4 C3 H3A . . 120.2
C2 C3 H3A . . 120.2
C5 C4 C3 . . 120.5(10)
C5 C4 N2 . . 124.3(9)
C3 C4 N2 . . 115.2(9)
C4 C5 N1 . . 121.8(9)
C4 C5 H5A . . 119.1
N1 C5 H5A . . 119.1
N2 C6 C7 . . 121.3(9)
N2 C6 H6A . . 119.4
C7 C6 H6A . . 119.4
N3 C7 C8 . . 122.0(10)
N3 C7 C6 . . 114.4(9)
C8 C7 C6 . . 123.5(10)
C7 C8 C9 . . 120.7(11)
C7 C8 H8A . . 119.6
C9 C8 H8A . . 119.6
C10 C9 C8 . . 118.5(11)
C10 C9 H9A . . 120.8
C8 C9 H9A . . 120.8
C9 C10 C11 . . 118.2(11)
C9 C10 H10A . . 120.9
C11 C10 H10A . . 120.9
N3 C11 C10 . . 124.3(11)
N3 C11 H11A . . 117.8
C10 C11 H11A . . 117.8
N4 C12 C13 . . 123.7(11)
N4 C12 H12A . . 118.2
C13 C12 H12A . . 118.2
C14 C13 C12 . . 119.0(10)
C14 C13 H13A . . 120.5
C12 C13 H13A . . 120.5
C13 C14 C15 . . 118.5(10)
C13 C14 H14A . . 120.8
C15 C14 H14A . . 120.8
C16 C15 C14 . . 119.4(11)
C16 C15 N5 . . 114.6(9)
C14 C15 N5 . . 125.9(9)
N4 C16 C15 . . 122.9(9)
N4 C16 H16A . . 118.5
C15 C16 H16A . . 118.5
N5 C17 C18 . . 121.6(10)
N5 C17 H17A . . 119.2
C18 C17 H17A . . 119.2
N6 C18 C19 . . 121.5(10)
N6 C18 C17 . . 113.8(9)
C19 C18 C17 . . 124.7(10)
C20 C19 C18 . . 121.5(11)
C20 C19 H19A . . 119.3
C18 C19 H19A . . 119.3
C19 C20 C21 . . 116.8(11)
C19 C20 H20A . . 121.6
C21 C20 H20A . . 121.6
C22 C21 C20 . . 120.1(11)
C22 C21 H21A . . 119.9
C20 C21 H21A . . 119.9
N6 C22 C21 . . 122.4(11)
N6 C22 H22A . . 118.8
C21 C22 H22A . . 118.8

loop_
_geom_bond_atom_site_label_1
_geom_bond_atom_site_label_2
_geom_bond_site_symmetry_2
_geom_bond_distance
I1 Cu1 . 2.5645(16)
I2 Cu2 . 2.5832(14)
Cu1 N4 . 1.980(9)
Cu1 N3 . 2.074(9)
Cu1 N2 . 2.078(8)
Cu2 N1 . 2.018(8)
Cu2 N6 2_755 2.053(9)
Cu2 N5 2_755 2.107(8)
N1 C5 . 1.350(12)
N1 C1 . 1.361(13)
N2 C6 . 1.291(12)
N2 C4 . 1.445(12)
N3 C11 . 1.341(13)
N3 C7 . 1.362(12)
N4 C12 . 1.323(12)
N4 C16 . 1.372(13)
N5 C17 . 1.270(12)
N5 C15 . 1.426(13)
N5 Cu2 2_745 2.107(8)
N6 C22 . 1.347(14)
N6 C18 . 1.376(13)
N6 Cu2 2_745 2.053(9)
C1 C2 . 1.376(14)
C1 H1A . 0.9500
C2 C3 . 1.386(14)
C2 H2A . 0.9500
C3 C4 . 1.358(14)
C3 H3A . 0.9500
C4 C5 . 1.339(13)
C5 H5A . 0.9500
C6 C7 . 1.443(14)
C6 H6A . 0.9500
C7 C8 . 1.365(14)
C8 C9 . 1.372(15)
C8 H8A . 0.9500
C9 C10 . 1.371(15)
C9 H9A . 0.9500
C10 C11 . 1.382(14)
C10 H10A . 0.9500
C11 H11A . 0.9500
C12 C13 . 1.415(15)
C12 H12A . 0.9500
C13 C14 . 1.362(15)
C13 H13A . 0.9500
C14 C15 . 1.390(14)
C14 H14A . 0.9500
C15 C16 . 1.381(13)
C16 H16A . 0.9500
C17 C18 . 1.439(15)
C17 H17A . 0.9500
C18 C19 . 1.382(14)
C19 C20 . 1.366(16)
C19 H19A . 0.9500
C20 C21 . 1.413(15)
C20 H20A . 0.9500
C21 C22 . 1.382(16)
C21 H21A . 0.9500
C22 H22A . 0.9500

loop_
_geom_hbond_atom_site_label_D
_geom_hbond_atom_site_label_H
_geom_hbond_atom_site_label_A
_geom_hbond_site_symmetry_A
_geom_hbond_distance_DH
_geom_hbond_distance_HA
_geom_hbond_distance_DA
_geom_hbond_angle_DHA
C22 H22A I1 1_545 0.95 3.03 3.789(12) 138
C20 H20A I1 3_846 0.95 3.14 4.025(12) 156
C17 H17A I2 4_656 0.95 3.16 4.011(11) 149

loop_
_platon_squeeze_void_nr
_platon_squeeze_void_average_x
_platon_squeeze_void_average_y
_platon_squeeze_void_average_z
_platon_squeeze_void_volume
_platon_squeeze_void_count_electrons
_platon_squeeze_void_content
1 0.000 0.000 0.500 196 60 ' '
2 0.500 0.500 0.000 196 60 ' '
